data_7135482
loop_
_publ_author_name
'Yazaki, Masana'
'Zhang, Yaozhuo'
'Zhou, Lin'
'Morise, Ryo'
'Akaike, Takaaki'
'Arisawa, Mieko'

_publ_section_title
;
 Acid-catalyzed esterification and biotin/fluorescent labeling of
 glutathione polysulfides based on stability under heating and pH change.
;
_journal_issue 8
_journal_name_full 'Chemical communications (Cambridge, England)'
_journal_page_first 2668
_journal_page_last 2671
_journal_paper_doi 10.1039/d5cc07029e
_journal_volume 62
_journal_year 2026
_chemical_absolute_configuration ad
_chemical_formula_moiety 'C20 H32 N6 O12 S3, 2(H2 O)'
_chemical_formula_sum 'C20 H36 N6 O14 S3'
_chemical_formula_weight 680.73
_space_group_crystal_system triclinic
_space_group_IT_number 1
_space_group_name_Hall 'P 1'
_space_group_name_H-M_alt 'P 1'
_atom_sites_solution_hydrogens mixed
_atom_sites_solution_primary dual
_audit_creation_date 2023-07-27
_audit_creation_method
;
Olex2 1.5-ac5-024
(compiled 2022.04.12 svn.rca3783a0 for Rigaku Oxford Diffraction, GUI svn.r6498)
;
_audit_update_record
;
2025-08-18 deposited with the CCDC.	2026-01-02 downloaded from the CCDC.
;
_cell_angle_alpha 83.7804(13)
_cell_angle_beta 88.7700(14)
_cell_angle_gamma 89.4031(17)
_cell_formula_units_Z 1
_cell_length_a 5.34785(12)
_cell_length_b 9.40623(18)
_cell_length_c 14.69319(20)
_cell_measurement_reflns_used 12877
_cell_measurement_temperature 99.99(10)
_cell_measurement_theta_max 75.8720
_cell_measurement_theta_min 3.0000
_cell_volume 734.57(2)
_computing_cell_refinement 'CrysAlisPro 1.171.42.72a (Rigaku OD, 2022)'
_computing_data_collection 'CrysAlisPro 1.171.42.72a (Rigaku OD, 2022)'
_computing_data_reduction 'CrysAlisPro 1.171.42.72a (Rigaku OD, 2022)'
_computing_molecular_graphics 'Olex2 1.5-ac5-024 (Dolomanov et al., 2009)'
_computing_publication_material 'Olex2 1.5-ac5-024 (Dolomanov et al., 2009)'
_computing_structure_refinement 'SHELXL 2018/3 (Sheldrick, 2015)'
_computing_structure_solution 'SHELXT  (Sheldrick, 2015)'
_diffrn_ambient_environment N~2~
_diffrn_ambient_temperature 99.99(10)
_diffrn_detector 'Hybrid Pixel Array Detector'
_diffrn_detector_area_resol_mean 10.0000
_diffrn_detector_type HyPix
_diffrn_measured_fraction_theta_full 0.993
_diffrn_measured_fraction_theta_max 0.987
_diffrn_measurement_details
;
List of Runs (angles in degrees, time in seconds):

  # Type    Start    End  Width  t~exp~   \w     \q     \k     \f   Frames
#--------------------------------------------------------------------------
  1  \w    -52.00 -26.00   0.50    0.12    -- -104.00  63.00-150.00   52
  2  \w    -27.00  17.00   0.50    0.12    --  -65.16  45.00 -90.00   88
  3  \w    -27.00  17.00   0.50    0.12    --  -65.16  45.00 -30.00   88
  4  \w    -52.00 -27.00   0.50    0.12    -- -104.00  63.00   0.00   50
  5  \w    -73.00 -21.00   0.50    0.12    -- -104.00  77.00  90.00  104
  6  \w    -97.00  -7.00   0.50    0.12    --  -65.16 114.00  88.00  180
  7  \w    -96.00 -25.00   0.50    0.12    -- -104.00 114.00  88.00  142
  8  \w    -32.00  -4.00   0.50    0.12    --  -40.00 -67.00  81.62   56
  9  \w    -38.00  -9.00   0.50    0.12    --  -44.00 -64.00 155.80   58
 10  \w    -32.00  -4.00   0.50    0.12    --  -40.00 -67.00  63.25   56
 11  \w    -37.00  -9.00   0.50    0.12    --  -44.00 -65.00 -25.05   56
 12  \w    -34.00  -8.00   0.50    0.12    --  -44.00 -66.00 -86.53   52
 13  \w    -19.00   8.00   0.50    0.05    --  -28.00 -73.00-145.28   54
 14  \w    -43.00 -17.00   0.50    0.12    --  -52.00 -62.00 -64.58   52
 15  \w    -54.00 -25.00   0.50    0.12    --  -60.00 -59.00 -77.42   58
 16  \w    -51.00 -24.00   0.50    0.12    --  -60.00 -60.00 -41.34   54
 17  \w    -54.00 -25.00   0.50    0.12    --  -60.00 -56.00-123.42   58
 18  \w    -51.00 -16.00   0.50    0.12    --  -52.00 -60.00  -0.19   70
 19  \w    -48.00 -20.00   0.50    0.12    --  -56.00 -61.00 107.53   56
 20  \w    -51.00 -24.00   0.50    0.12    --  -60.00 -60.00 146.21   54
 21  \w    -54.00 -28.00   0.50    0.12    --  -64.00 -53.00  68.34   52
 22  \w    -54.00 -25.00   0.50    0.12    --  -60.00 -56.00  92.28   58
 23  \w    -54.00 -28.00   0.50    0.12    --  -64.00 -55.00  41.20   52
 24  \w    -54.00 -28.00   0.50    0.12    --  -64.00 -53.00  12.75   52
 25  \w    -54.00 -25.00   0.50    0.12    --  -60.00 -56.00-149.60   58
 26  \w    -54.00 -25.00   0.50    0.12    --  -60.00 -56.00-171.52   58
 27  \w   -158.00 -40.00   0.50    0.12    --  -76.00 -52.00-101.23  236
 28  \w   -147.00 -30.00   0.50    0.12    --  -65.16 -52.00 -67.24  234
 29  \w   -162.00 -44.00   0.50    0.12    --  -80.00 -52.00 -77.60  236
 30  \w   -170.00 -52.00   0.50    0.12    --  -88.00 -52.00-116.12  236
 31  \w   -175.00 -64.00   0.50    0.12    -- -100.00 -52.00 -24.81  222
 32  \w   -162.00 -44.00   0.50    0.12    --  -80.00 -52.00 -15.29  236
 33  \w   -158.00 -40.00   0.50    0.12    --  -76.00 -52.00  12.13  236
 34  \w   -175.00 -60.00   0.50    0.12    --  -96.00 -52.00  64.26  230
 35  \w   -162.00 -44.00   0.50    0.12    --  -80.00 -52.00  90.12  236
 36  \w   -175.00 -67.00   0.50    0.12    -- -104.00 -51.00  29.86  216
 37  \w   -175.00 -68.00   0.50    0.12    -- -104.00 -50.00 120.00  214
 38  \w   -147.00 -30.00   0.50    0.12    --  -65.16 -50.00 170.16  234
 39  \w    -99.00 -68.00   0.50    0.12    -- -104.00 -52.00   1.25   62
 40  \w   -103.00 -72.00   0.50    0.12    -- -104.00 -52.00-109.37   62
 41  \w   -175.00 -68.00   0.50    0.12    -- -104.00 -50.00 -78.78  214
 42  \w   -175.00 -68.00   0.50    0.12    -- -104.00 -50.00 -90.00  214
 43  \w    -96.00 -70.00   0.50    0.12    -- -104.00 -50.00 -60.00   52
 44  \w   -174.00 -56.00   0.50    0.12    --  -92.00 -50.00-137.21  236
 45  \w   -175.00 -68.00   0.50    0.12    -- -104.00 -52.00-153.92  214
 46  \w   -175.00 -68.00   0.50    0.12    -- -104.00 -50.00-150.00  214
 47  \w   -158.00 -40.00   0.50    0.12    --  -76.00 -50.00  61.63  236
 48  \w   -158.00 -40.00   0.50    0.12    --  -76.00 -50.00 136.72  236
 49  \w   -175.00-143.00   0.50    0.12    -- -104.00 -50.00 100.71   64
 50  \w   -175.00 -68.00   0.50    0.12    -- -104.00 -48.00 159.98  214
 51  \w    -97.00 -69.00   0.50    0.12    -- -104.00 -50.00 100.71   56
 52  \w   -149.00 -97.00   0.50    0.12    --  -65.16-114.00  -2.00  104
 53  \w   -147.00 -90.00   0.50    0.12    --  -65.16-125.00 -30.00  114
 54  \w   -175.00 -97.00   0.50    0.12    -- -104.00-114.00  -2.00  156
 55  \w     12.00  97.00   0.50    0.12    --   65.16-114.00  -2.00  170
 56  \w     19.00 100.00   0.50    0.12    --   65.16-125.00 -90.00  162
 57  \w     65.00  90.00   0.50    0.12    --  118.75-111.00-120.00   50
 58  \w     35.00  60.00   0.50    0.12    --  118.75-111.00-120.00   50
 59  \w     35.00  97.00   0.50    0.12    --  118.75-114.00  -2.00  124
 60  \w     36.00  61.00   0.50    0.12    --  118.75-111.00  90.00   50
 61  \w     65.00  91.00   0.50    0.12    --  118.75-111.00  90.00   52
 62  \w     35.00  69.00   0.50    0.12    --  118.75-111.00 150.00   68
 63  \w     30.00  90.00   0.50    0.12    --  118.75 -93.00 171.66  120
 64  \w     32.00  84.00   0.50    0.12    --  118.75 -91.00   0.00  104
 65  \w     29.00  92.00   0.50    0.12    --  118.75 -91.00  30.00  126
 66  \w     66.00  92.00   0.50    0.12    --  118.75 -91.00  90.00   52
 67  \w     32.00  63.00   0.50    0.12    --  118.75 -91.00  90.00   62
 68  \w     67.00  92.00   0.50    0.12    --  118.75 -91.00-120.00   50
 69  \w     54.00  92.00   0.50    0.12    --  118.75 -91.00-180.00   76
 70  \w     29.00  55.00   0.50    0.12    --  118.75 -91.00-120.00   52
 71  \w     40.00  89.00   0.50    0.12    --  118.75 -91.00 -90.00   98
 72  \w     29.00  92.00   0.50    0.12    --  118.75 -91.00 -60.00  126
 73  \w     46.00  92.00   0.50    0.12    --  118.75 -91.00 120.00   92
 74  \w    -86.00  21.00   0.50    0.05    --    0.00 -38.00  60.00  214
 75  \w    -38.00  21.00   0.50    0.05    --    0.00  77.00 -60.00  118
 76  \w    -35.00  59.50   0.50    0.05    --    0.00  57.00-150.00  189
 77  \w    101.00 178.00   0.50    0.12    --  118.75  63.00-180.00  154
 78  \w    133.00 168.00   0.50    0.12    --  118.75  50.00-150.00   70
 79  \w     83.00 122.00   0.50    0.12    --  118.75  50.00-150.00   78
 80  \w    119.00 172.00   0.50    0.12    --  118.75  77.00 -60.00  106
 81  \w    145.00 177.00   0.50    0.12    --  118.75  63.00  60.00   64
 82  \w    145.00 173.00   0.50    0.12    --  118.75  50.00 120.00   56
 83  \w    109.00 140.00   0.50    0.12    --  118.75  63.00  60.00   62
 84  \w     84.00 110.00   0.50    0.12    --  118.75  50.00 120.00   52
 85  \w     84.00 140.00   0.50    0.12    --  118.75  50.00  90.00  112
 86  \w    131.00 171.00   0.50    0.12    --  118.75  50.00 150.00   80
 87  \w     83.00 119.00   0.50    0.12    --  118.75  50.00 150.00   72
 88  \w    131.00 161.00   0.50    0.12    --  118.75  50.00  60.00   60
 89  \w     86.00 156.00   0.50    0.12    --  118.75  50.00   0.00  140
 90  \w     84.00 113.00   0.50    0.12    --  118.75  50.00  60.00   58
 91  \w     94.00 123.00   0.50    0.12    --  118.75  50.00 -30.00   58
 92  \w    144.00 175.00   0.50    0.12    --  118.75  50.00  90.00   62
 93  \w    151.00 176.00   0.50    0.12    --  118.75  50.00 -30.00   50
 94  \w     83.00 178.00   0.50    0.12    --  118.75  50.00  30.00  190
 95  \w    123.00 156.00   0.50    0.12    --  118.75  50.00 -60.00   66
 96  \w    139.00 172.00   0.50    0.12    --  118.75  50.00-120.00   66
 97  \w     85.00 117.00   0.50    0.12    --  118.75  50.00-180.00   64
 98  \w     83.00 131.00   0.50    0.12    --  118.75  50.00-120.00   96
 99  \w     85.00 111.00   0.50    0.12    --  118.75  50.00 -60.00   52
100  \w     86.00 111.00   0.50    0.12    --  118.75  38.00 -30.00   50
101  \w     92.00 156.00   0.50    0.12    --  118.75  38.00  30.00  128
102  \w    136.00 175.00   0.50    0.12    --  118.75  38.00 -30.00   78
103  \w    130.00 174.00   0.50    0.12    --  118.75  38.00 -90.00   88
104  \w     86.00 123.00   0.50    0.12    --  118.75  38.00 -90.00   74
105  \w     59.00  92.00   0.50    0.12    --  118.75  25.00-180.00   66
106  \w    108.00 159.00   0.50    0.12    --  118.75  25.00-180.00  102
107  \w    118.00 144.00   0.50    0.12    --  118.75 111.00-180.00   52
108  \w    150.00 176.00   0.50    0.12    --  118.75 111.00-180.00   52
109  \w    139.00 174.00   0.50    0.12    --  118.75 111.00   0.00   70
110  \w    102.00 178.00   0.50    0.12    --  118.75 114.00  88.00  152
111  \w    -54.00  -6.50   0.50    0.05    --    0.00 114.00  88.00   95
;
_diffrn_measurement_device 'four-circle diffractometer'
_diffrn_measurement_device_type 'XtaLAB Synergy R, DW system, HyPix'
_diffrn_measurement_method '\w scans'
_diffrn_orient_matrix_type 'CrysAlisPro convention (1999,Acta A55,543-557)'
_diffrn_orient_matrix_UB_11 0.0150184000
_diffrn_orient_matrix_UB_12 -0.1259065000
_diffrn_orient_matrix_UB_13 0.0760691000
_diffrn_orient_matrix_UB_21 -0.0949455000
_diffrn_orient_matrix_UB_22 0.0984671000
_diffrn_orient_matrix_UB_23 0.0707756000
_diffrn_orient_matrix_UB_31 -0.2716408000
_diffrn_orient_matrix_UB_32 -0.0399551000
_diffrn_orient_matrix_UB_33 -0.0182427000
_diffrn_radiation_monochromator mirror
_diffrn_radiation_probe x-ray
_diffrn_radiation_type 'Cu K\a'
_diffrn_radiation_wavelength 1.54184
_diffrn_reflns_av_R_equivalents 0.0512
_diffrn_reflns_av_unetI/netI 0.0444
_diffrn_reflns_Laue_measured_fraction_full 0.993
_diffrn_reflns_Laue_measured_fraction_max 0.987
_diffrn_reflns_limit_h_max 5
_diffrn_reflns_limit_h_min -6
_diffrn_reflns_limit_k_max 11
_diffrn_reflns_limit_k_min -11
_diffrn_reflns_limit_l_max 18
_diffrn_reflns_limit_l_min -18
_diffrn_reflns_number 19904
_diffrn_reflns_point_group_measured_fraction_full 0.930
_diffrn_reflns_point_group_measured_fraction_max 0.914
_diffrn_reflns_theta_full 67.684
_diffrn_reflns_theta_max 74.480
_diffrn_reflns_theta_min 3.026
_diffrn_source 'Rotating-anode X-ray tube'
_diffrn_source_type 'Rigaku (Cu) X-ray Source'
_exptl_absorpt_coefficient_mu 2.998
_exptl_absorpt_correction_T_max 1.00000
_exptl_absorpt_correction_T_min 0.87754
_exptl_absorpt_correction_type multi-scan
_exptl_absorpt_process_details
;
CrysAlisPro 1.171.42.72a (Rigaku Oxford Diffraction, 2022)
Empirical absorption correction using spherical harmonics,
implemented in SCALE3 ABSPACK scaling algorithm.
;
_exptl_crystal_colour colourless
_exptl_crystal_colour_primary colourless
_exptl_crystal_density_diffrn 1.539
_exptl_crystal_description plate
_exptl_crystal_F_000 358
_exptl_crystal_size_max 0.076
_exptl_crystal_size_mid 0.045
_exptl_crystal_size_min 0.03
_refine_diff_density_max 0.336
_refine_diff_density_min -0.335
_refine_diff_density_rms 0.049
_refine_ls_abs_structure_details
;
 Flack x determined using 2329 quotients [(I+)-(I-)]/[(I+)+(I-)]
 (Parsons, Flack and Wagner, Acta Cryst. B69 (2013) 249-259).
;
_refine_ls_abs_structure_Flack -0.017(10)
_refine_ls_extinction_method none
_refine_ls_goodness_of_fit_ref 1.060
_refine_ls_hydrogen_treatment mixed
_refine_ls_matrix_type full
_refine_ls_number_parameters 404
_refine_ls_number_reflns 5503
_refine_ls_number_restraints 9
_refine_ls_restrained_S_all 1.059
_refine_ls_R_factor_all 0.0341
_refine_ls_R_factor_gt 0.0326
_refine_ls_shift/su_max 0.001
_refine_ls_shift/su_mean 0.000
_refine_ls_structure_factor_coef Fsqd
_refine_ls_weighting_details 'w=1/[\s^2^(Fo^2^)+(0.0504P)^2^+0.0466P] where P=(Fo^2^+2Fc^2^)/3'
_refine_ls_weighting_scheme calc
_refine_ls_wR_factor_gt 0.0820
_refine_ls_wR_factor_ref 0.0829
_reflns_Friedel_coverage 0.850
_reflns_Friedel_fraction_full 0.867
_reflns_Friedel_fraction_max 0.840
_reflns_number_gt 5296
_reflns_number_total 5503
_reflns_threshold_expression 'I > 2\s(I)'
_cod_data_source_file d5cc07029e2.cif
_cod_data_source_block am2307d_auto
_cod_database_code 7135482
_shelx_shelxl_version_number 2018/3
_chemical_oxdiff_formula 'C H N O S'
_shelx_space_group_comment
;
The symmetry employed for this shelxl refinement is uniquely defined
by the following loop, which should always be used as a source of
symmetry information in preference to the above space-group names.
They are only intended as comments.
;
_shelx_estimated_absorpt_t_max 0.915
_shelx_estimated_absorpt_t_min 0.804
_olex2_refinement_description
;
1. Fixed Uiso
 At 1.2 times of:
  All C(H) groups, All C(H,H) groups, All N(H) groups, All N(H,H,H) groups
 At 1.5 times of:
  All O(H) groups, All O(H,H) groups
2. Restrained distances
 O13-H13A = O13-H13B
 0.87 with sigma of 0.02
 O14-H14C = O14-H14D
 0.87 with sigma of 0.02
 H13A-H13B
 1.38 with sigma of 0.04
 H14C-H14D
 1.38 with sigma of 0.04
3.a Ternary CH refined with riding coordinates:
 C2(H2), C6(H6B), C12(H12A), C16(H16)
3.b Secondary CH2 refined with riding coordinates:
 C1(H1A,H1B), C4(H4A,H4B), C5(H5D,H5E), C9(H9A,H9B), C11(H11A,H11B), C14(H14A,
 H14B), C15(H15A,H15B), C19(H19A,H19B)
3.c Aromatic/amide H refined with riding coordinates:
 N1(H1), N3(H3), N4(H4), N6(H6A)
3.d Idealised Me refined as rotating group:
 N2(H2A,H2B,H2C), N5(H5A,H5B,H5C)
3.e Idealised tetrahedral OH refined as rotating group:
 O6(H6), O12(H12)
;
_olex2_submission_special_instructions 'No special instructions were received'
_oxdiff_exptl_absorpt_empirical_details
;
Empirical correction (ABSPACK) includes:
- Absorption correction using spherical harmonics
- Frame scaling
;
_oxdiff_exptl_absorpt_empirical_full_max 2.480
_oxdiff_exptl_absorpt_empirical_full_min 0.625

loop_
_space_group_symop_operation_xyz
'x, y, z'

loop_
_atom_site_label
_atom_site_type_symbol
_atom_site_fract_x
_atom_site_fract_y
_atom_site_fract_z
_atom_site_U_iso_or_equiv
_atom_site_adp_type
_atom_site_occupancy
_atom_site_site_symmetry_order
_atom_site_calc_flag
_atom_site_refinement_flags_posn
_atom_site_refinement_flags_adp
_atom_site_refinement_flags_occupancy
_atom_site_disorder_assembly
_atom_site_disorder_group
S1 S 0.31395(16) 0.83696(8) 0.51528(5) 0.01976(19) Uani 1 1 d . . . . .
S2 S 0.10457(14) 0.66763(8) 0.57222(5) 0.01794(18) Uani 1 1 d . . . . .
S3 S 0.59511(15) 0.75307(8) 0.44001(5) 0.02024(19) Uani 1 1 d . . . . .
O1 O 0.8802(5) 0.3498(2) 0.62520(15) 0.0178(5) Uani 1 1 d . . . . .
O2 O 0.3161(5) 0.1497(2) 0.78874(17) 0.0215(5) Uani 1 1 d . . . . .
O3 O 0.3441(5) -0.0898(2) 0.79938(16) 0.0186(5) Uani 1 1 d . . . . .
O4 O 0.7385(5) 0.6298(2) 0.78617(16) 0.0205(5) Uani 1 1 d . . . . .
O5 O 0.3581(5) 0.3615(3) 0.98088(17) 0.0266(6) Uani 1 1 d . . . . .
O6 O 0.7103(5) 0.3288(2) 1.06060(15) 0.0193(5) Uani 1 1 d . . . . .
H6 H 0.610665 0.319747 1.105784 0.029 Uiso 1 1 calc R U . . .
O7 O -0.1511(5) 0.4678(2) 0.36800(16) 0.0193(5) Uani 1 1 d . . . . .
O8 O 0.4182(5) 0.3161(2) 0.20295(15) 0.0179(5) Uani 1 1 d . . . . .
O9 O 0.4240(5) 0.0793(3) 0.2388(2) 0.0306(6) Uani 1 1 d . . . . .
O10 O 0.0111(5) 0.8010(2) 0.20423(16) 0.0207(5) Uani 1 1 d . . . . .
O11 O 0.4668(6) 0.7266(3) 0.04243(19) 0.0361(7) Uani 1 1 d . . . . .
O12 O 0.1650(6) 0.7312(3) -0.06094(17) 0.0290(6) Uani 1 1 d . . . . .
H12 H 0.267295 0.782848 -0.093269 0.044 Uiso 1 1 calc R U . . .
N1 N 0.4643(6) 0.3940(3) 0.63893(17) 0.0153(6) Uani 1 1 d . . . . .
H1 H 0.311345 0.364600 0.631125 0.018 Uiso 1 1 calc R U . . .
N2 N 0.8389(6) -0.0839(3) 0.80565(18) 0.0166(6) Uani 1 1 d . . . . .
H2A H 0.780226 -0.164612 0.784793 0.020 Uiso 1 1 calc R U . . .
H2B H 0.807472 -0.087267 0.866963 0.020 Uiso 1 1 calc R U . . .
H2C H 1.006656 -0.077710 0.794521 0.020 Uiso 1 1 calc R U . . .
N3 N 0.6199(6) 0.3993(3) 0.81675(18) 0.0173(6) Uani 1 1 d . . . . .
H3 H 0.529236 0.329491 0.799882 0.021 Uiso 1 1 calc R U . . .
N4 N 0.2630(6) 0.5150(3) 0.35945(17) 0.0158(6) Uani 1 1 d . . . . .
H4 H 0.416430 0.481542 0.366696 0.019 Uiso 1 1 calc R U . . .
N5 N -0.0792(6) 0.0839(3) 0.2082(2) 0.0180(6) Uani 1 1 d . . . . .
H5A H -0.047626 0.099802 0.146815 0.022 Uiso 1 1 calc R U . . .
H5B H -0.247418 0.084442 0.218983 0.022 Uiso 1 1 calc R U . . .
H5C H -0.014332 -0.002517 0.230166 0.022 Uiso 1 1 calc R U . . .
N6 N 0.1583(6) 0.5843(3) 0.17581(18) 0.0157(6) Uani 1 1 d . . . . .
H6A H 0.231819 0.503826 0.197309 0.019 Uiso 1 1 calc R U . . .
C1 C 0.2597(7) 0.6154(3) 0.6796(2) 0.0166(7) Uani 1 1 d . . . . .
H1A H 0.293623 0.702686 0.709171 0.020 Uiso 1 1 calc R U . . .
H1B H 0.143802 0.555646 0.720502 0.020 Uiso 1 1 calc R U . . .
C2 C 0.5058(7) 0.5327(3) 0.6710(2) 0.0144(6) Uani 1 1 d . . . . .
H2 H 0.616269 0.589466 0.625112 0.017 Uiso 1 1 calc R U . . .
C3 C 0.6639(7) 0.3105(3) 0.62122(19) 0.0149(7) Uani 1 1 d . . . . .
C4 C 0.6013(7) 0.1612(3) 0.5976(2) 0.0173(7) Uani 1 1 d . . . . .
H4A H 0.636267 0.155810 0.531667 0.021 Uiso 1 1 calc R U . . .
H4B H 0.420715 0.143603 0.609367 0.021 Uiso 1 1 calc R U . . .
C5 C 0.7538(7) 0.0444(3) 0.6542(2) 0.0171(7) Uani 1 1 d . . . . .
H5D H 0.708073 -0.050101 0.636045 0.021 Uiso 1 1 calc R U . . .
H5E H 0.933798 0.059231 0.639449 0.021 Uiso 1 1 calc R U . . .
C6 C 0.7120(7) 0.0431(3) 0.7578(2) 0.0159(7) Uani 1 1 d . . . . .
H6B H 0.784835 0.131705 0.778090 0.019 Uiso 1 1 calc R U . . .
C7 C 0.4337(7) 0.0357(3) 0.7854(2) 0.0156(7) Uani 1 1 d . . . . .
C8 C 0.6305(7) 0.5233(3) 0.7638(2) 0.0151(7) Uani 1 1 d . . . . .
C9 C 0.7543(7) 0.3771(4) 0.9013(2) 0.0198(7) Uani 1 1 d . . . . .
H9A H 0.861434 0.460924 0.906414 0.024 Uiso 1 1 calc R U . . .
H9B H 0.864902 0.292234 0.899815 0.024 Uiso 1 1 calc R U . . .
C10 C 0.5826(7) 0.3553(3) 0.9843(2) 0.0175(7) Uani 1 1 d . . . . .
C11 C 0.4604(7) 0.7508(4) 0.3277(2) 0.0185(7) Uani 1 1 d . . . . .
H11A H 0.424412 0.850527 0.302190 0.022 Uiso 1 1 calc R U . . .
H11B H 0.585973 0.711068 0.286650 0.022 Uiso 1 1 calc R U . . .
C12 C 0.2218(7) 0.6647(3) 0.3271(2) 0.0166(7) Uani 1 1 d . . . . .
H12A H 0.097070 0.704611 0.369390 0.020 Uiso 1 1 calc R U . . .
C13 C 0.0668(7) 0.4274(3) 0.3784(2) 0.0153(7) Uani 1 1 d . . . . .
C14 C 0.1312(7) 0.2734(3) 0.4114(2) 0.0177(7) Uani 1 1 d . . . . .
H14A H 0.087809 0.254137 0.477379 0.021 Uiso 1 1 calc R U . . .
H14B H 0.313401 0.257686 0.403672 0.021 Uiso 1 1 calc R U . . .
C15 C -0.0107(7) 0.1695(3) 0.3579(2) 0.0195(7) Uani 1 1 d . . . . .
H15A H 0.041414 0.070235 0.378925 0.023 Uiso 1 1 calc R U . . .
H15B H -0.192211 0.178337 0.370911 0.023 Uiso 1 1 calc R U . . .
C16 C 0.0379(7) 0.1985(3) 0.2548(2) 0.0156(7) Uani 1 1 d . . . . .
H16 H -0.037123 0.293067 0.231818 0.019 Uiso 1 1 calc R U . . .
C17 C 0.3156(7) 0.1981(3) 0.2299(2) 0.0164(7) Uani 1 1 d . . . . .
C18 C 0.1195(7) 0.6875(3) 0.2303(2) 0.0159(7) Uani 1 1 d . . . . .
C19 C 0.0802(7) 0.6042(3) 0.0817(2) 0.0172(7) Uani 1 1 d . . . . .
H19A H -0.087273 0.650174 0.078975 0.021 Uiso 1 1 calc R U . . .
H19B H 0.065969 0.509617 0.058664 0.021 Uiso 1 1 calc R U . . .
C20 C 0.2595(7) 0.6948(4) 0.0208(2) 0.0199(7) Uani 1 1 d . . . . .
O13 O 0.1481(7) 0.0900(3) 1.0281(2) 0.0351(7) Uani 1 1 d D . . . .
H13A H 0.177(11) 0.175(3) 1.002(4) 0.053 Uiso 1 1 d D U . . .
H13B H 0.292(7) 0.049(5) 1.023(4) 0.053 Uiso 1 1 d D U . . .
O14 O 0.6797(7) -0.0136(3) 0.98491(19) 0.0344(7) Uani 1 1 d D . . . .
H14C H 0.635(11) -0.091(4) 1.018(3) 0.052 Uiso 1 1 d D U . . .
H14D H 0.821(7) 0.012(6) 1.002(4) 0.052 Uiso 1 1 d D U . . .

loop_
_atom_site_aniso_label
_atom_site_aniso_U_11
_atom_site_aniso_U_22
_atom_site_aniso_U_33
_atom_site_aniso_U_23
_atom_site_aniso_U_13
_atom_site_aniso_U_12
S1 0.0250(5) 0.0158(3) 0.0188(3) -0.0030(3) -0.0019(3) -0.0012(3)
S2 0.0133(5) 0.0232(4) 0.0169(3) 0.0000(3) -0.0018(3) -0.0006(3)
S3 0.0147(5) 0.0280(4) 0.0181(3) -0.0023(3) -0.0025(3) -0.0035(3)
O1 0.0131(14) 0.0185(10) 0.0213(10) -0.0003(8) 0.0012(9) -0.0022(10)
O2 0.0165(15) 0.0169(11) 0.0306(12) -0.0010(9) 0.0038(10) 0.0006(10)
O3 0.0144(14) 0.0175(10) 0.0238(11) -0.0006(8) 0.0006(9) -0.0034(9)
O4 0.0194(15) 0.0176(11) 0.0252(12) -0.0049(9) -0.0043(10) -0.0033(10)
O5 0.0174(16) 0.0407(14) 0.0223(12) -0.0054(10) -0.0004(10) -0.0013(12)
O6 0.0177(14) 0.0252(11) 0.0145(10) 0.0001(8) 0.0013(9) -0.0022(10)
O7 0.0148(14) 0.0202(11) 0.0237(11) -0.0058(9) -0.0012(10) -0.0004(10)
O8 0.0202(15) 0.0133(10) 0.0198(11) -0.0004(8) 0.0033(10) -0.0022(10)
O9 0.0142(15) 0.0155(11) 0.0610(18) 0.0005(11) 0.0024(13) 0.0008(10)
O10 0.0222(15) 0.0155(10) 0.0251(12) -0.0038(9) -0.0055(10) 0.0017(10)
O11 0.0229(18) 0.0536(18) 0.0289(14) 0.0108(12) -0.0070(12) -0.0144(14)
O12 0.0265(18) 0.0379(14) 0.0202(11) 0.0104(10) -0.0048(11) -0.0108(12)
N1 0.0119(16) 0.0172(12) 0.0171(12) -0.0029(9) -0.0017(10) -0.0027(11)
N2 0.0120(16) 0.0164(12) 0.0208(12) 0.0006(10) 0.0003(11) -0.0024(11)
N3 0.0180(17) 0.0190(13) 0.0150(12) -0.0011(9) -0.0025(11) -0.0035(11)
N4 0.0137(16) 0.0169(12) 0.0167(12) -0.0014(9) -0.0006(11) 0.0018(11)
N5 0.0120(16) 0.0153(12) 0.0272(13) -0.0047(10) -0.0008(12) -0.0009(11)
N6 0.0174(16) 0.0144(12) 0.0152(12) -0.0004(9) -0.0001(11) 0.0006(11)
C1 0.0145(19) 0.0208(15) 0.0144(13) -0.0011(11) -0.0009(12) 0.0007(13)
C2 0.0140(19) 0.0139(14) 0.0151(13) -0.0012(10) 0.0002(12) -0.0015(12)
C3 0.017(2) 0.0171(14) 0.0101(13) 0.0006(10) -0.0001(12) -0.0005(13)
C4 0.017(2) 0.0192(15) 0.0169(14) -0.0050(12) -0.0002(13) -0.0060(14)
C5 0.015(2) 0.0170(14) 0.0192(15) -0.0030(11) 0.0011(13) -0.0025(13)
C6 0.0149(19) 0.0136(13) 0.0190(14) -0.0002(11) -0.0012(13) -0.0023(13)
C7 0.0131(19) 0.0179(14) 0.0156(13) 0.0002(11) -0.0019(12) -0.0024(13)
C8 0.0111(18) 0.0181(15) 0.0165(14) -0.0037(11) 0.0013(12) 0.0011(13)
C9 0.017(2) 0.0265(16) 0.0160(14) -0.0006(12) -0.0019(13) -0.0029(14)
C10 0.019(2) 0.0166(14) 0.0174(14) -0.0023(11) -0.0008(13) -0.0006(13)
C11 0.017(2) 0.0217(15) 0.0165(14) -0.0013(11) -0.0003(13) -0.0026(14)
C12 0.016(2) 0.0164(14) 0.0169(14) -0.0026(11) 0.0018(13) 0.0003(13)
C13 0.0143(19) 0.0187(14) 0.0134(13) -0.0047(11) 0.0006(12) -0.0022(13)
C14 0.017(2) 0.0187(15) 0.0162(14) 0.0015(11) -0.0002(13) -0.0006(14)
C15 0.018(2) 0.0171(14) 0.0229(15) 0.0012(12) 0.0023(14) -0.0016(14)
C16 0.0132(19) 0.0117(13) 0.0222(15) -0.0025(11) -0.0020(13) -0.0008(13)
C17 0.0141(19) 0.0166(15) 0.0188(14) -0.0032(11) -0.0010(13) -0.0008(13)
C18 0.0138(19) 0.0143(13) 0.0196(14) -0.0019(11) 0.0004(13) -0.0009(12)
C19 0.018(2) 0.0174(14) 0.0162(14) -0.0005(11) -0.0030(13) -0.0012(13)
C20 0.019(2) 0.0202(15) 0.0201(15) 0.0009(12) -0.0026(14) -0.0019(14)
O13 0.035(2) 0.0357(15) 0.0339(14) -0.0013(11) 0.0024(13) 0.0020(13)
O14 0.043(2) 0.0289(14) 0.0323(14) -0.0049(11) -0.0056(13) -0.0033(13)

loop_
_atom_type_symbol
_atom_type_description
_atom_type_scat_dispersion_real
_atom_type_scat_dispersion_imag
_atom_type_scat_source
C C 0.0181 0.0091 'International Tables Vol C Tables 4.2.6.8 and 6.1.1.4'
H H 0.0000 0.0000 'International Tables Vol C Tables 4.2.6.8 and 6.1.1.4'
N N 0.0311 0.0180 'International Tables Vol C Tables 4.2.6.8 and 6.1.1.4'
O O 0.0492 0.0322 'International Tables Vol C Tables 4.2.6.8 and 6.1.1.4'
S S 0.3331 0.5567 'International Tables Vol C Tables 4.2.6.8 and 6.1.1.4'

loop_
_geom_angle_atom_site_label_1
_geom_angle_atom_site_label_2
_geom_angle_atom_site_label_3
_geom_angle
_geom_angle_site_symmetry_1
_geom_angle_site_symmetry_3
_geom_angle_publ_flag
S2 S1 S3 106.53(4) . . ?
C1 S2 S1 102.81(12) . . ?
C11 S3 S1 103.54(12) . . ?
C3 N1 C2 119.3(3) . . ?
C8 N3 C9 121.3(3) . . ?
C13 N4 C12 120.1(3) . . ?
C18 N6 C19 120.3(3) . . ?
C2 C1 S2 115.1(2) . . ?
N1 C2 C1 111.3(3) . . ?
N1 C2 C8 113.5(2) . . ?
C8 C2 C1 107.2(2) . . ?
O1 C3 N1 123.0(3) . . ?
O1 C3 C4 121.6(3) . . ?
N1 C3 C4 115.4(3) . . ?
C3 C4 C5 111.9(3) . . ?
C6 C5 C4 113.4(3) . . ?
N2 C6 C5 109.4(2) . . ?
N2 C6 C7 107.9(3) . . ?
C5 C6 C7 112.2(3) . . ?
O2 C7 O3 126.3(3) . . ?
O2 C7 C6 118.3(3) . . ?
O3 C7 C6 115.3(3) . . ?
O4 C8 N3 123.1(3) . . ?
O4 C8 C2 119.1(3) . . ?
N3 C8 C2 117.9(3) . . ?
N3 C9 C10 112.6(3) . . ?
O5 C10 O6 124.8(3) . . ?
O5 C10 C9 123.7(3) . . ?
O6 C10 C9 111.5(3) . . ?
C12 C11 S3 114.5(2) . . ?
N4 C12 C11 111.8(3) . . ?
N4 C12 C18 113.2(3) . . ?
C11 C12 C18 107.6(3) . . ?
O7 C13 N4 122.7(3) . . ?
O7 C13 C14 121.6(3) . . ?
N4 C13 C14 115.7(3) . . ?
C13 C14 C15 111.2(3) . . ?
C16 C15 C14 112.0(3) . . ?
N5 C16 C15 109.3(3) . . ?
N5 C16 C17 107.1(2) . . ?
C17 C16 C15 112.3(3) . . ?
O8 C17 C16 118.3(3) . . ?
O9 C17 O8 125.3(3) . . ?
O9 C17 C16 116.3(3) . . ?
O10 C18 N6 122.5(3) . . ?
O10 C18 C12 119.6(3) . . ?
N6 C18 C12 117.9(3) . . ?
N6 C19 C20 112.4(3) . . ?
O11 C20 O12 124.1(3) . . ?
O11 C20 C19 124.5(3) . . ?
O12 C20 C19 111.3(3) . . ?

loop_
_geom_bond_atom_site_label_1
_geom_bond_atom_site_label_2
_geom_bond_distance
_geom_bond_site_symmetry_2
_geom_bond_publ_flag
S1 S2 2.0492(11) . ?
S1 S3 2.0493(11) . ?
S2 C1 1.816(3) . ?
S3 C11 1.818(3) . ?
O1 C3 1.222(4) . ?
O2 C7 1.242(4) . ?
O3 C7 1.273(4) . ?
O4 C8 1.240(4) . ?
O5 C10 1.204(5) . ?
O6 C10 1.324(4) . ?
O7 C13 1.230(4) . ?
O8 C17 1.264(4) . ?
O9 C17 1.249(4) . ?
O10 C18 1.237(4) . ?
O11 C20 1.210(5) . ?
O12 C20 1.322(4) . ?
N1 C2 1.455(4) . ?
N1 C3 1.356(4) . ?
N2 C6 1.484(4) . ?
N3 C8 1.331(4) . ?
N3 C9 1.443(4) . ?
N4 C12 1.452(4) . ?
N4 C13 1.347(5) . ?
N5 C16 1.489(4) . ?
N6 C18 1.335(4) . ?
N6 C19 1.445(4) . ?
C1 C2 1.532(5) . ?
C2 C8 1.524(4) . ?
C3 C4 1.525(4) . ?
C4 C5 1.541(5) . ?
C5 C6 1.533(4) . ?
C6 C7 1.534(5) . ?
C9 C10 1.509(5) . ?
C11 C12 1.519(5) . ?
C12 C18 1.528(4) . ?
C13 C14 1.516(4) . ?
C14 C15 1.535(5) . ?
C15 C16 1.527(4) . ?
C16 C17 1.522(5) . ?
C19 C20 1.504(5) . ?
